data_7001968
loop_
_publ_author_name
'Pugh, David'
'Wells, Neil J.'
'Evans, David J.'
'Danopoulos, Andreas A.'

_publ_section_title
;
 Reactions of &#x2018;pincer&#x2019; pyridine dicarbene complexes of
 Fe(0) with silanes
;
_journal_issue 35
_journal_name_full 'Dalton Transactions'
_journal_page_first 7189
_journal_paper_doi 10.1039/b907141p
_journal_year 2009
_chemical_formula_moiety 'C53 H67 Fe N7 Si2'
_chemical_formula_sum 'C53 H67 Fe N7 Si2'
_chemical_formula_weight 914.17
_chemical_name_systematic
;
?
;
_space_group_IT_number 15
_symmetry_cell_setting monoclinic
_symmetry_Int_Tables_number 15
_symmetry_space_group_name_Hall '-C 2yc'
_symmetry_space_group_name_H-M 'C 1 2/c 1'
_atom_sites_solution_hydrogens geom
_atom_sites_solution_primary direct
_atom_sites_solution_secondary difmap
_audit_creation_method SHELXL-97
_cell_angle_alpha 90.00
_cell_angle_beta 107.316(3)
_cell_angle_gamma 90.00
_cell_formula_units_Z 4
_cell_length_a 19.556(5)
_cell_length_b 17.102(5)
_cell_length_c 15.405(4)
_cell_measurement_reflns_used 801
_cell_measurement_temperature 120(2)
_cell_measurement_theta_max 24.80
_cell_measurement_theta_min 4.96
_cell_volume 4919(2)
_computing_cell_refinement 'Bruker SAINT'
_computing_data_collection 'Bruker APEX2'
_computing_data_reduction 'Bruker SAINT'
_computing_molecular_graphics 'ORTEP-III (Farrugia, 1997)'
_computing_publication_material 'PLATON (Spek, 2003), WinGX (Farrugia, 1999) and enCIFer (Allen et al., 2004).'
_computing_structure_refinement 'SHELXL-97 (Sheldrick, 1997)'
_computing_structure_solution 'SIR-92 (Altomare, 1992)'
_diffrn_ambient_temperature 120(2)
_diffrn_measured_fraction_theta_full 0.990
_diffrn_measured_fraction_theta_max 0.990
_diffrn_measurement_device_type 'Bruker SMART APEX2 CCD diffractometer'
_diffrn_measurement_method 'fine-slice \w scans'
_diffrn_radiation_monochromator 'silicon 111'
_diffrn_radiation_source 'Daresbury SRS station 16.2smx'
_diffrn_radiation_type synchrotron
_diffrn_radiation_wavelength 0.7977
_diffrn_reflns_av_R_equivalents 0.0627
_diffrn_reflns_av_sigmaI/netI 0.0679
_diffrn_reflns_limit_h_max 24
_diffrn_reflns_limit_h_min -23
_diffrn_reflns_limit_k_max 21
_diffrn_reflns_limit_k_min -21
_diffrn_reflns_limit_l_max 19
_diffrn_reflns_limit_l_min -19
_diffrn_reflns_number 17290
_diffrn_reflns_theta_full 30.03
_diffrn_reflns_theta_max 30.03
_diffrn_reflns_theta_min 4.60
_diffrn_standards_decay_% 5
_diffrn_standards_number 0
_exptl_absorpt_coefficient_mu 0.398
_exptl_absorpt_correction_T_max 0.9842
_exptl_absorpt_correction_T_min 0.9688
_exptl_absorpt_correction_type multi-scan
_exptl_absorpt_process_details 'Bruker SADABS'
_exptl_crystal_colour yellow
_exptl_crystal_density_diffrn 1.234
_exptl_crystal_density_method 'not measured'
_exptl_crystal_description 'triangular plate'
_exptl_crystal_F_000 1952
_exptl_crystal_size_max 0.08
_exptl_crystal_size_mid 0.08
_exptl_crystal_size_min 0.04
_refine_diff_density_max 2.157
_refine_diff_density_min -0.474
_refine_diff_density_rms 0.088
_refine_ls_extinction_method none
_refine_ls_goodness_of_fit_ref 1.046
_refine_ls_hydrogen_treatment mixed
_refine_ls_matrix_type full
_refine_ls_number_parameters 302
_refine_ls_number_reflns 5048
_refine_ls_number_restraints 0
_refine_ls_restrained_S_all 1.046
_refine_ls_R_factor_all 0.1131
_refine_ls_R_factor_gt 0.0693
_refine_ls_shift/su_max 0.013
_refine_ls_shift/su_mean 0.001
_refine_ls_structure_factor_coef Fsqd
_refine_ls_weighting_details 'calc w=1/[\s^2^(Fo^2^)+(0.1231P)^2^+5.9879P] where P=(Fo^2^+2Fc^2^)/3'
_refine_ls_weighting_scheme calc
_refine_ls_wR_factor_gt 0.1901
_refine_ls_wR_factor_ref 0.2172
_reflns_number_gt 3251
_reflns_number_total 5048
_reflns_threshold_expression I>2\s(I)
_cod_data_source_file b907141p.txt
_cod_data_source_block 5
_cod_depositor_comments
;
The following automatic conversions were performed:
'_symmetry_cell_setting' value 'Monoclinic' changed to 'monoclinic'
according to '/home/saulius/struct/CIF-dictionaries/cif_core.dic'
dictionary named 'cif_core.dic' version 2.4.1 from 2010-06-29.

Automatic conversion script
Id: cif_fix_enum 1527 2010-12-29 10:47:43Z saulius 
;
_cod_original_sg_symbol_H-M C2/c
_cod_database_code 7001968

loop_
_symmetry_equiv_pos_as_xyz
'x, y, z'
'-x, y, -z+1/2'
'x+1/2, y+1/2, z'
'-x+1/2, y+1/2, -z+1/2'
'-x, -y, -z'
'x, -y, z-1/2'
'-x+1/2, -y+1/2, -z'
'x+1/2, -y+1/2, z-1/2'

loop_
_atom_site_label
_atom_site_type_symbol
_atom_site_fract_x
_atom_site_fract_y
_atom_site_fract_z
_atom_site_U_iso_or_equiv
_atom_site_adp_type
_atom_site_occupancy
_atom_site_symmetry_multiplicity
_atom_site_calc_flag
_atom_site_refinement_flags
_atom_site_disorder_assembly
_atom_site_disorder_group
C1 C 0.3873(2) 0.1408(3) 0.8876(3) 0.0324(9) Uani 1 1 d . . .
C2 C 0.4158(2) 0.1294(3) 0.9824(3) 0.0369(10) Uani 1 1 d . . .
C3 C 0.4228(2) 0.0532(3) 1.0144(3) 0.0432(12) Uani 1 1 d . . .
H3 H 0.4412 0.0443 1.0780 0.052 Uiso 1 1 calc R . .
C4 C 0.4037(3) -0.0107(3) 0.9565(4) 0.0466(12) Uani 1 1 d . . .
H4 H 0.4113 -0.0624 0.9798 0.056 Uiso 1 1 calc R . .
C5 C 0.3733(2) 0.0024(3) 0.8640(3) 0.0415(11) Uani 1 1 d . . .
H5 H 0.3587 -0.0409 0.8243 0.050 Uiso 1 1 calc R . .
C6 C 0.3637(2) 0.0775(3) 0.8285(3) 0.0351(10) Uani 1 1 d . . .
C7 C 0.4341(3) 0.1956(3) 1.0520(3) 0.0422(11) Uani 1 1 d . . .
H7 H 0.4382 0.2451 1.0194 0.051 Uiso 1 1 calc R . .
C8 C 0.5051(3) 0.1827(4) 1.1269(3) 0.0533(14) Uani 1 1 d . . .
H8A H 0.4996 0.1396 1.1663 0.080 Uiso 1 1 calc R . .
H8B H 0.5182 0.2305 1.1631 0.080 Uiso 1 1 calc R . .
H8C H 0.5427 0.1698 1.0992 0.080 Uiso 1 1 calc R . .
C9 C 0.3730(3) 0.2059(4) 1.0957(4) 0.0577(14) Uani 1 1 d . . .
H9A H 0.3275 0.2133 1.0478 0.087 Uiso 1 1 calc R . .
H9B H 0.3827 0.2517 1.1357 0.087 Uiso 1 1 calc R . .
H9C H 0.3699 0.1591 1.1312 0.087 Uiso 1 1 calc R . .
C10 C 0.3222(3) 0.0910(3) 0.7285(3) 0.0407(11) Uani 1 1 d . . .
H10 H 0.3427 0.1380 0.7066 0.049 Uiso 1 1 calc R . .
C11 C 0.2434(3) 0.1077(3) 0.7202(3) 0.0512(13) Uani 1 1 d . . .
H11A H 0.2164 0.1152 0.6561 0.077 Uiso 1 1 calc R . .
H11B H 0.2401 0.1551 0.7545 0.077 Uiso 1 1 calc R . .
H11C H 0.2233 0.0634 0.7448 0.077 Uiso 1 1 calc R . .
C12 C 0.3260(3) 0.0223(3) 0.6676(4) 0.0622(16) Uani 1 1 d . . .
H12A H 0.3762 0.0088 0.6759 0.093 Uiso 1 1 calc R . .
H12B H 0.3029 0.0365 0.6040 0.093 Uiso 1 1 calc R . .
H12C H 0.3013 -0.0227 0.6838 0.093 Uiso 1 1 calc R . .
C13 C 0.4260(2) 0.2534(2) 0.8061(3) 0.0290(9) Uani 1 1 d . . .
C14 C 0.3375(2) 0.2761(3) 0.8728(3) 0.0355(10) Uani 1 1 d . . .
H14 H 0.3020 0.2661 0.9021 0.043 Uiso 1 1 calc R . .
C15 C 0.3530(2) 0.3469(3) 0.8448(3) 0.0344(10) Uani 1 1 d . . .
H15 H 0.3316 0.3957 0.8508 0.041 Uiso 1 1 calc R . .
C16 C 0.4503(2) 0.3852(2) 0.7765(3) 0.0301(9) Uani 1 1 d . . .
C17 C 0.4479(3) 0.4653(3) 0.7776(3) 0.0407(11) Uani 1 1 d . . .
H17 H 0.4121 0.4918 0.7965 0.049 Uiso 1 1 calc R . .
C18 C 0.5000 0.5076(4) 0.7500 0.0473(17) Uani 1 2 d S . .
H18 H 0.5000 0.5631 0.7500 0.057 Uiso 1 2 calc SR . .
C19 C 0.6280(2) 0.3328(3) 0.9320(3) 0.0304(9) Uani 1 1 d . . .
C20 C 0.5973(2) 0.3937(3) 0.9713(3) 0.0325(9) Uani 1 1 d . . .
C21 C 0.6245(2) 0.4695(3) 0.9799(3) 0.0361(10) Uani 1 1 d . . .
H21 H 0.6025 0.5086 1.0063 0.043 Uiso 1 1 calc R . .
C22 C 0.6829(2) 0.4895(3) 0.9510(3) 0.0371(10) Uani 1 1 d . . .
C23 C 0.7161(2) 0.4295(3) 0.9162(3) 0.0366(10) Uani 1 1 d . . .
H23 H 0.7573 0.4415 0.8981 0.044 Uiso 1 1 calc R . .
C24 C 0.6906(2) 0.3529(3) 0.9075(3) 0.0335(10) Uani 1 1 d . . .
C25 C 0.5363(2) 0.3770(3) 1.0108(3) 0.0398(11) Uani 1 1 d . . .
H25A H 0.5207 0.4259 1.0322 0.060 Uiso 1 1 calc R . .
H25B H 0.5527 0.3405 1.0619 0.060 Uiso 1 1 calc R . .
H25C H 0.4961 0.3537 0.9638 0.060 Uiso 1 1 calc R . .
C26 C 0.7107(3) 0.5718(3) 0.9571(4) 0.0484(12) Uani 1 1 d . . .
H26A H 0.6758 0.6075 0.9701 0.073 Uiso 1 1 calc R . .
H26B H 0.7184 0.5865 0.8992 0.073 Uiso 1 1 calc R . .
H26C H 0.7561 0.5753 1.0059 0.073 Uiso 1 1 calc R . .
C27 C 0.7330(2) 0.2921(3) 0.8743(3) 0.0369(10) Uani 1 1 d . . .
H27A H 0.7720 0.3177 0.8573 0.055 Uiso 1 1 calc R . .
H27B H 0.7015 0.2652 0.8212 0.055 Uiso 1 1 calc R . .
H27C H 0.7530 0.2541 0.9228 0.055 Uiso 1 1 calc R . .
N1 N 0.38163(18) 0.2199(2) 0.8519(2) 0.0300(8) Uani 1 1 d . . .
N2 N 0.40726(17) 0.3328(2) 0.8051(2) 0.0290(8) Uani 1 1 d . . .
N3 N 0.5000 0.3443(3) 0.7500 0.0282(10) Uani 1 2 d S . .
N4 N 0.5000 0.1275(4) 0.7500 0.0514(15) Uani 1 2 d S . .
N5 N 0.5000 0.0604(4) 0.7500 0.0639(18) Uani 1 2 d S . .
Si1 Si 0.58231(6) 0.23469(7) 0.89912(7) 0.0292(3) Uani 1 1 d . . .
Fe1 Fe 0.5000 0.23429(5) 0.7500 0.0260(3) Uani 1 2 d S . .
H2 H 0.634(2) 0.179(2) 0.917(3) 0.030(11) Uiso 1 1 d . . .
H1 H 0.553(2) 0.213(3) 0.969(3) 0.044(13) Uiso 1 1 d . . .

loop_
_atom_site_aniso_label
_atom_site_aniso_U_11
_atom_site_aniso_U_22
_atom_site_aniso_U_33
_atom_site_aniso_U_23
_atom_site_aniso_U_13
_atom_site_aniso_U_12
C1 0.035(2) 0.037(2) 0.031(2) 0.0046(18) 0.0200(18) 0.0030(18)
C2 0.032(2) 0.051(3) 0.032(2) 0.007(2) 0.0157(18) -0.001(2)
C3 0.038(3) 0.059(3) 0.034(3) 0.015(2) 0.015(2) 0.002(2)
C4 0.039(3) 0.050(3) 0.055(3) 0.015(2) 0.021(2) 0.003(2)
C5 0.045(3) 0.039(3) 0.047(3) 0.002(2) 0.022(2) 0.000(2)
C6 0.036(2) 0.039(2) 0.034(2) -0.0002(19) 0.0163(19) -0.0005(19)
C7 0.046(3) 0.055(3) 0.029(2) 0.001(2) 0.016(2) -0.001(2)
C8 0.057(3) 0.074(4) 0.029(3) 0.005(2) 0.013(2) -0.001(3)
C9 0.068(4) 0.072(4) 0.042(3) 0.003(3) 0.031(3) 0.004(3)
C10 0.049(3) 0.042(3) 0.033(2) 0.000(2) 0.015(2) -0.004(2)
C11 0.049(3) 0.059(3) 0.040(3) 0.004(2) 0.004(2) -0.012(2)
C12 0.094(5) 0.059(4) 0.040(3) -0.012(3) 0.030(3) 0.002(3)
C13 0.031(2) 0.036(2) 0.0205(19) 0.0015(16) 0.0087(16) -0.0013(17)
C14 0.036(2) 0.046(3) 0.029(2) -0.0027(19) 0.0159(18) 0.0003(19)
C15 0.037(2) 0.041(3) 0.030(2) -0.0066(18) 0.0160(18) 0.0054(19)
C16 0.035(2) 0.032(2) 0.024(2) -0.0025(17) 0.0109(17) 0.0016(18)
C17 0.053(3) 0.039(3) 0.038(3) 0.001(2) 0.026(2) 0.005(2)
C18 0.072(5) 0.028(3) 0.050(4) 0.000 0.030(4) 0.000
C19 0.030(2) 0.041(2) 0.019(2) -0.0011(17) 0.0049(16) 0.0001(18)
C20 0.030(2) 0.040(2) 0.026(2) -0.0026(18) 0.0068(17) -0.0035(18)
C21 0.037(2) 0.042(3) 0.029(2) -0.0075(19) 0.0106(19) 0.0002(19)
C22 0.036(2) 0.041(3) 0.033(2) -0.0052(19) 0.0086(19) -0.0052(19)
C23 0.031(2) 0.047(3) 0.033(2) -0.0009(19) 0.0117(19) -0.0067(19)
C24 0.031(2) 0.044(3) 0.025(2) -0.0022(18) 0.0060(17) -0.0010(19)
C25 0.037(2) 0.049(3) 0.036(2) -0.008(2) 0.015(2) -0.001(2)
C26 0.050(3) 0.045(3) 0.054(3) -0.007(2) 0.021(2) -0.009(2)
C27 0.033(2) 0.043(2) 0.036(2) -0.003(2) 0.0125(19) -0.0016(19)
N1 0.0339(19) 0.037(2) 0.0245(17) -0.0024(14) 0.0163(15) -0.0007(15)
N2 0.0321(18) 0.0325(19) 0.0262(17) -0.0001(14) 0.0146(14) 0.0033(15)
N3 0.031(3) 0.035(3) 0.020(2) 0.000 0.0091(19) 0.000
N4 0.050(4) 0.062(4) 0.047(4) 0.000 0.024(3) 0.000
N5 0.075(5) 0.050(4) 0.076(5) 0.000 0.036(4) 0.000
Si1 0.0320(6) 0.0343(6) 0.0223(6) 0.0001(5) 0.0096(5) -0.0008(5)
Fe1 0.0275(4) 0.0319(5) 0.0205(4) 0.000 0.0100(3) 0.000

loop_
_atom_type_symbol
_atom_type_description
_atom_type_scat_dispersion_real
_atom_type_scat_dispersion_imag
_atom_type_scat_source
C C 0.0033 0.0016 'International Tables Vol C Tables 4.2.6.8 and 6.1.1.4'
H H 0.0000 0.0000 'International Tables Vol C Tables 4.2.6.8 and 6.1.1.4'
N N 0.0061 0.0033 'International Tables Vol C Tables 4.2.6.8 and 6.1.1.4'
Si Si 0.0817 0.0704 'International Tables Vol C Tables 4.2.6.8 and 6.1.1.4'
Fe Fe 0.3463 0.8444 'International Tables Vol C Tables 4.2.6.8 and 6.1.1.4'

loop_
_geom_angle_atom_site_label_1
_geom_angle_atom_site_label_2
_geom_angle_atom_site_label_3
_geom_angle
_geom_angle_site_symmetry_1
_geom_angle_site_symmetry_3
_geom_angle_publ_flag
C6 C1 C2 121.2(4) . . ?
C6 C1 N1 120.0(4) . . ?
C2 C1 N1 118.8(4) . . ?
C3 C2 C1 117.6(4) . . ?
C3 C2 C7 118.0(4) . . ?
C1 C2 C7 124.2(4) . . ?
C2 C3 C4 122.1(4) . . ?
C2 C3 H3 118.9 . . ?
C4 C3 H3 118.9 . . ?
C3 C4 C5 118.9(5) . . ?
C3 C4 H4 120.6 . . ?
C5 C4 H4 120.6 . . ?
C6 C5 C4 121.4(5) . . ?
C6 C5 H5 119.3 . . ?
C4 C5 H5 119.3 . . ?
C5 C6 C1 118.6(4) . . ?
C5 C6 C10 120.4(4) . . ?
C1 C6 C10 120.7(4) . . ?
C2 C7 C8 113.2(4) . . ?
C2 C7 C9 109.8(4) . . ?
C8 C7 C9 109.4(4) . . ?
C2 C7 H7 108.1 . . ?
C8 C7 H7 108.1 . . ?
C9 C7 H7 108.1 . . ?
C7 C8 H8A 109.5 . . ?
C7 C8 H8B 109.5 . . ?
H8A C8 H8B 109.5 . . ?
C7 C8 H8C 109.5 . . ?
H8A C8 H8C 109.5 . . ?
H8B C8 H8C 109.5 . . ?
C7 C9 H9A 109.5 . . ?
C7 C9 H9B 109.5 . . ?
H9A C9 H9B 109.5 . . ?
C7 C9 H9C 109.5 . . ?
H9A C9 H9C 109.5 . . ?
H9B C9 H9C 109.5 . . ?
C12 C10 C6 113.3(4) . . ?
C12 C10 C11 108.9(4) . . ?
C6 C10 C11 109.3(4) . . ?
C12 C10 H10 108.4 . . ?
C6 C10 H10 108.4 . . ?
C11 C10 H10 108.4 . . ?
C10 C11 H11A 109.5 . . ?
C10 C11 H11B 109.5 . . ?
H11A C11 H11B 109.5 . . ?
C10 C11 H11C 109.5 . . ?
H11A C11 H11C 109.5 . . ?
H11B C11 H11C 109.5 . . ?
C10 C12 H12A 109.5 . . ?
C10 C12 H12B 109.5 . . ?
H12A C12 H12B 109.5 . . ?
C10 C12 H12C 109.5 . . ?
H12A C12 H12C 109.5 . . ?
H12B C12 H12C 109.5 . . ?
N1 C13 N2 101.7(3) . . ?
N1 C13 Fe1 145.4(3) . . ?
N2 C13 Fe1 112.9(3) . . ?
C15 C14 N1 109.4(4) . . ?
C15 C14 H14 125.3 . . ?
N1 C14 H14 125.3 . . ?
C14 C15 N2 105.0(4) . . ?
C14 C15 H15 127.5 . . ?
N2 C15 H15 127.5 . . ?
N3 C16 C17 123.3(4) . . ?
N3 C16 N2 108.7(4) . . ?
C17 C16 N2 128.0(4) . . ?
C16 C17 C18 118.5(4) . . ?
C16 C17 H17 120.7 . . ?
C18 C17 H17 120.7 . . ?
C17 C18 C17 118.5(6) . 2_656 ?
C17 C18 H18 120.8 . . ?
C17 C18 H18 120.8 2_656 . ?
C20 C19 C24 116.2(4) . . ?
C20 C19 Si1 122.4(3) . . ?
C24 C19 Si1 121.0(3) . . ?
C21 C20 C19 121.5(4) . . ?
C21 C20 C25 117.5(4) . . ?
C19 C20 C25 120.9(4) . . ?
C22 C21 C20 121.9(4) . . ?
C22 C21 H21 119.1 . . ?
C20 C21 H21 119.1 . . ?
C21 C22 C23 117.5(4) . . ?
C21 C22 C26 122.0(4) . . ?
C23 C22 C26 120.6(4) . . ?
C24 C23 C22 122.1(4) . . ?
C24 C23 H23 119.0 . . ?
C22 C23 H23 119.0 . . ?
C23 C24 C19 120.7(4) . . ?
C23 C24 C27 117.6(4) . . ?
C19 C24 C27 121.7(4) . . ?
C20 C25 H25A 109.5 . . ?
C20 C25 H25B 109.5 . . ?
H25A C25 H25B 109.5 . . ?
C20 C25 H25C 109.5 . . ?
H25A C25 H25C 109.5 . . ?
H25B C25 H25C 109.5 . . ?
C22 C26 H26A 109.5 . . ?
C22 C26 H26B 109.5 . . ?
H26A C26 H26B 109.5 . . ?
C22 C26 H26C 109.5 . . ?
H26A C26 H26C 109.5 . . ?
H26B C26 H26C 109.5 . . ?
C24 C27 H27A 109.5 . . ?
C24 C27 H27B 109.5 . . ?
H27A C27 H27B 109.5 . . ?
C24 C27 H27C 109.5 . . ?
H27A C27 H27C 109.5 . . ?
H27B C27 H27C 109.5 . . ?
C14 N1 C13 110.8(3) . . ?
C14 N1 C1 122.6(3) . . ?
C13 N1 C1 125.9(3) . . ?
C16 N2 C15 129.8(4) . . ?
C16 N2 C13 116.5(3) . . ?
C15 N2 C13 113.1(3) . . ?
C16 N3 C16 117.9(5) 2_656 . ?
C16 N3 Fe1 121.0(3) 2_656 . ?
C16 N3 Fe1 121.0(3) . . ?
N5 N4 Fe1 180.000(1) . . ?
C19 Si1 Fe1 112.93(13) . . ?
C19 Si1 H2 107.5(17) . . ?
Fe1 Si1 H2 116.6(17) . . ?
C19 Si1 H1 107.0(19) . . ?
Fe1 Si1 H1 115.2(19) . . ?
H2 Si1 H1 96(3) . . ?
N4 Fe1 N3 180.000(1) . . ?
N4 Fe1 C13 99.79(13) . 2_656 ?
N3 Fe1 C13 80.21(13) . 2_656 ?
N4 Fe1 C13 99.79(13) . . ?
N3 Fe1 C13 80.21(13) . . ?
C13 Fe1 C13 160.4(3) 2_656 . ?
N4 Fe1 Si1 90.17(3) . . ?
N3 Fe1 Si1 89.83(3) . . ?
C13 Fe1 Si1 92.86(12) 2_656 . ?
C13 Fe1 Si1 87.09(12) . . ?
N4 Fe1 Si1 90.17(3) . 2_656 ?
N3 Fe1 Si1 89.83(3) . 2_656 ?
C13 Fe1 Si1 87.09(12) 2_656 2_656 ?
C13 Fe1 Si1 92.86(12) . 2_656 ?
Si1 Fe1 Si1 179.67(7) . 2_656 ?

loop_
_geom_bond_atom_site_label_1
_geom_bond_atom_site_label_2
_geom_bond_distance
_geom_bond_site_symmetry_2
_geom_bond_publ_flag
C1 C6 1.402(6) . ?
C1 C2 1.412(6) . ?
C1 N1 1.452(5) . ?
C2 C3 1.387(7) . ?
C2 C7 1.527(6) . ?
C3 C4 1.389(7) . ?
C3 H3 0.9500 . ?
C4 C5 1.389(7) . ?
C4 H4 0.9500 . ?
C5 C6 1.387(6) . ?
C5 H5 0.9500 . ?
C6 C10 1.530(6) . ?
C7 C8 1.533(7) . ?
C7 C9 1.547(6) . ?
C7 H7 1.0000 . ?
C8 H8A 0.9800 . ?
C8 H8B 0.9800 . ?
C8 H8C 0.9800 . ?
C9 H9A 0.9800 . ?
C9 H9B 0.9800 . ?
C9 H9C 0.9800 . ?
C10 C12 1.519(7) . ?
C10 C11 1.536(7) . ?
C10 H10 1.0000 . ?
C11 H11A 0.9800 . ?
C11 H11B 0.9800 . ?
C11 H11C 0.9800 . ?
C12 H12A 0.9800 . ?
C12 H12B 0.9800 . ?
C12 H12C 0.9800 . ?
C13 N1 1.394(5) . ?
C13 N2 1.405(5) . ?
C13 Fe1 1.922(4) . ?
C14 C15 1.350(6) . ?
C14 N1 1.391(5) . ?
C14 H14 0.9500 . ?
C15 N2 1.393(5) . ?
C15 H15 0.9500 . ?
C16 N3 1.355(5) . ?
C16 C17 1.370(6) . ?
C16 N2 1.388(5) . ?
C17 C18 1.414(6) . ?
C17 H17 0.9500 . ?
C18 C17 1.414(6) 2_656 ?
C18 H18 0.9500 . ?
C19 C20 1.424(6) . ?
C19 C24 1.426(6) . ?
C19 Si1 1.898(4) . ?
C20 C21 1.393(6) . ?
C20 C25 1.519(6) . ?
C21 C22 1.385(6) . ?
C21 H21 0.9500 . ?
C22 C23 1.402(6) . ?
C22 C26 1.503(6) . ?
C23 C24 1.395(6) . ?
C23 H23 0.9500 . ?
C24 C27 1.511(6) . ?
C25 H25A 0.9800 . ?
C25 H25B 0.9800 . ?
C25 H25C 0.9800 . ?
C26 H26A 0.9800 . ?
C26 H26B 0.9800 . ?
C26 H26C 0.9800 . ?
C27 H27A 0.9800 . ?
C27 H27B 0.9800 . ?
C27 H27C 0.9800 . ?
N3 C16 1.355(5) 2_656 ?
N3 Fe1 1.882(5) . ?
N4 N5 1.147(9) . ?
N4 Fe1 1.827(7) . ?
Si1 Fe1 2.3805(12) . ?
Si1 H2 1.35(4) . ?
Si1 H1 1.41(5) . ?
Fe1 C13 1.922(4) 2_656 ?
Fe1 Si1 2.3805(12) 2_656 ?

loop_
_geom_torsion_atom_site_label_1
_geom_torsion_atom_site_label_2
_geom_torsion_atom_site_label_3
_geom_torsion_atom_site_label_4
_geom_torsion
_geom_torsion_site_symmetry_1
_geom_torsion_site_symmetry_2
_geom_torsion_site_symmetry_3
_geom_torsion_site_symmetry_4
_geom_torsion_publ_flag
C6 C1 C2 C3 3.0(6) . . . . ?
N1 C1 C2 C3 -177.9(4) . . . . ?
C6 C1 C2 C7 -172.3(4) . . . . ?
N1 C1 C2 C7 6.7(6) . . . . ?
C1 C2 C3 C4 0.8(7) . . . . ?
C7 C2 C3 C4 176.5(4) . . . . ?
C2 C3 C4 C5 -3.3(7) . . . . ?
C3 C4 C5 C6 2.0(7) . . . . ?
C4 C5 C6 C1 1.8(7) . . . . ?
C4 C5 C6 C10 -172.8(4) . . . . ?
C2 C1 C6 C5 -4.3(6) . . . . ?
N1 C1 C6 C5 176.7(4) . . . . ?
C2 C1 C6 C10 170.2(4) . . . . ?
N1 C1 C6 C10 -8.8(6) . . . . ?
C3 C2 C7 C8 46.5(5) . . . . ?
C1 C2 C7 C8 -138.2(4) . . . . ?
C3 C2 C7 C9 -76.1(5) . . . . ?
C1 C2 C7 C9 99.3(5) . . . . ?
C5 C6 C10 C12 -28.0(6) . . . . ?
C1 C6 C10 C12 157.6(4) . . . . ?
C5 C6 C10 C11 93.6(5) . . . . ?
C1 C6 C10 C11 -80.8(5) . . . . ?
N1 C14 C15 N2 0.7(5) . . . . ?
N3 C16 C17 C18 -0.2(6) . . . . ?
N2 C16 C17 C18 176.2(3) . . . . ?
C16 C17 C18 C17 0.1(3) . . . 2_656 ?
C24 C19 C20 C21 3.8(6) . . . . ?
Si1 C19 C20 C21 -168.2(3) . . . . ?
C24 C19 C20 C25 -172.4(4) . . . . ?
Si1 C19 C20 C25 15.6(5) . . . . ?
C19 C20 C21 C22 -0.2(6) . . . . ?
C25 C20 C21 C22 176.1(4) . . . . ?
C20 C21 C22 C23 -2.9(6) . . . . ?
C20 C21 C22 C26 177.8(4) . . . . ?
C21 C22 C23 C24 2.3(7) . . . . ?
C26 C22 C23 C24 -178.3(4) . . . . ?
C22 C23 C24 C19 1.4(6) . . . . ?
C22 C23 C24 C27 -176.6(4) . . . . ?
C20 C19 C24 C23 -4.3(6) . . . . ?
Si1 C19 C24 C23 167.8(3) . . . . ?
C20 C19 C24 C27 173.5(4) . . . . ?
Si1 C19 C24 C27 -14.3(5) . . . . ?
C15 C14 N1 C13 -2.1(5) . . . . ?
C15 C14 N1 C1 168.5(4) . . . . ?
N2 C13 N1 C14 2.5(4) . . . . ?
Fe1 C13 N1 C14 -179.8(4) . . . . ?
N2 C13 N1 C1 -167.8(4) . . . . ?
Fe1 C13 N1 C1 9.9(7) . . . . ?
C6 C1 N1 C14 114.9(4) . . . . ?
C2 C1 N1 C14 -64.1(5) . . . . ?
C6 C1 N1 C13 -75.9(5) . . . . ?
C2 C1 N1 C13 105.1(4) . . . . ?
N3 C16 N2 C15 174.4(3) . . . . ?
C17 C16 N2 C15 -2.5(7) . . . . ?
N3 C16 N2 C13 3.7(5) . . . . ?
C17 C16 N2 C13 -173.2(4) . . . . ?
C14 C15 N2 C16 -169.9(4) . . . . ?
C14 C15 N2 C13 1.0(5) . . . . ?
N1 C13 N2 C16 170.1(3) . . . . ?
Fe1 C13 N2 C16 -8.5(4) . . . . ?
N1 C13 N2 C15 -2.2(4) . . . . ?
Fe1 C13 N2 C15 179.3(3) . . . . ?
C17 C16 N3 C16 0.1(3) . . . 2_656 ?
N2 C16 N3 C16 -176.9(4) . . . 2_656 ?
C17 C16 N3 Fe1 -179.9(3) . . . . ?
N2 C16 N3 Fe1 3.1(4) . . . . ?
C20 C19 Si1 Fe1 86.6(3) . . . . ?
C24 C19 Si1 Fe1 -85.0(3) . . . . ?
C16 N3 Fe1 C13 -6.2(2) 2_656 . . 2_656 ?
C16 N3 Fe1 C13 173.8(2) . . . 2_656 ?
C16 N3 Fe1 C13 173.8(2) 2_656 . . . ?
C16 N3 Fe1 C13 -6.2(2) . . . . ?
C16 N3 Fe1 Si1 86.7(2) 2_656 . . . ?
C16 N3 Fe1 Si1 -93.3(2) . . . . ?
C16 N3 Fe1 Si1 -93.3(2) 2_656 . . 2_656 ?
C16 N3 Fe1 Si1 86.7(2) . . . 2_656 ?
N1 C13 Fe1 N4 10.0(5) . . . . ?
N2 C13 Fe1 N4 -172.5(3) . . . . ?
N1 C13 Fe1 N3 -170.0(5) . . . . ?
N2 C13 Fe1 N3 7.5(3) . . . . ?
N1 C13 Fe1 C13 -170.0(5) . . . 2_656 ?
N2 C13 Fe1 C13 7.5(2) . . . 2_656 ?
N1 C13 Fe1 Si1 -79.6(5) . . . . ?
N2 C13 Fe1 Si1 97.9(3) . . . . ?
N1 C13 Fe1 Si1 100.7(5) . . . 2_656 ?
N2 C13 Fe1 Si1 -81.8(3) . . . 2_656 ?
C19 Si1 Fe1 N4 163.52(14) . . . . ?
C19 Si1 Fe1 N3 -16.48(14) . . . . ?
C19 Si1 Fe1 C13 63.71(19) . . . 2_656 ?
C19 Si1 Fe1 C13 -96.69(19) . . . . ?
